data_4027683
loop_
_publ_author_name
'Ling Chen'
'Heng-Yi Zhang'
'Yu Liu'

_publ_section_title
;
 High Affinity Crown Ether Complexes in Water: Thermodynamic Analysis,
 Evidence of Crystallography and Binding of NAD+
;
_journal_name_full 'Journal of Organic Chemistry'
_journal_page_first 9766
_journal_page_last 9773
_journal_paper_doi 10.1021/jo301911w
_journal_volume 77
_journal_year 2012
_chemical_formula_sum 'C60 H80 N4 O28 S4'
_chemical_formula_weight 1433.52
_chemical_name_systematic
; 
 ? 
;
_space_group_IT_number 62
_symmetry_cell_setting orthorhombic
_symmetry_space_group_name_Hall '-P 2ac 2n'
_symmetry_space_group_name_H-M 'P n m a'
_atom_sites_solution_hydrogens geom
_atom_sites_solution_primary direct
_atom_sites_solution_secondary difmap
_audit_creation_method SHELXL-97
_cell_angle_alpha 90.00
_cell_angle_beta 90.00
_cell_angle_gamma 90.00
_cell_formula_units_Z 4
_cell_length_a 14.067(3)
_cell_length_b 31.391(6)
_cell_length_c 14.279(3)
_cell_measurement_reflns_used 16711
_cell_measurement_temperature 113(2)
_cell_measurement_theta_max 27.9
_cell_measurement_theta_min 1.4
_cell_volume 6305(2)
_computing_cell_refinement CrystalClear
_computing_data_collection CrystalClear
_computing_data_reduction CrystalClear
_computing_molecular_graphics 'Bruker SHELXTL'
_computing_publication_material 'CrystalStructure 3.8'
_computing_structure_refinement 'SHELXL-97 (Sheldrick, 1997)'
_computing_structure_solution 'SHELXS-97 (Sheldrick, 1990)'
_diffrn_ambient_temperature 113(2)
_diffrn_detector_area_resol_mean 14.22
_diffrn_measured_fraction_theta_full 0.998
_diffrn_measured_fraction_theta_max 0.998
_diffrn_measurement_device_type 'Rigaku Saturn724 CCD'
_diffrn_measurement_method '\w and \f scans'
_diffrn_radiation_monochromator multilayer
_diffrn_radiation_source 'rotating anode'
_diffrn_radiation_type MoK\a
_diffrn_radiation_wavelength 0.71073
_diffrn_reflns_av_R_equivalents 0.0373
_diffrn_reflns_av_sigmaI/netI 0.0230
_diffrn_reflns_limit_h_max 18
_diffrn_reflns_limit_h_min -18
_diffrn_reflns_limit_k_max 41
_diffrn_reflns_limit_k_min -39
_diffrn_reflns_limit_l_max 18
_diffrn_reflns_limit_l_min -18
_diffrn_reflns_number 48964
_diffrn_reflns_theta_full 27.88
_diffrn_reflns_theta_max 27.88
_diffrn_reflns_theta_min 1.30
_diffrn_standards_decay_% 0
_diffrn_standards_interval_count 0
_diffrn_standards_interval_time 0
_diffrn_standards_number 0
_exptl_absorpt_coefficient_mu 0.245
_exptl_absorpt_correction_T_max 0.9619
_exptl_absorpt_correction_T_min 0.9527
_exptl_absorpt_correction_type multi-scan
_exptl_absorpt_process_details CrystalClear
_exptl_crystal_colour Colorless
_exptl_crystal_density_diffrn 1.510
_exptl_crystal_description Prism
_exptl_crystal_F_000 3024
_exptl_crystal_size_max 0.20
_exptl_crystal_size_mid 0.18
_exptl_crystal_size_min 0.16
_refine_diff_density_max 0.665
_refine_diff_density_min -0.443
_refine_diff_density_rms 0.058
_refine_ls_extinction_method none
_refine_ls_goodness_of_fit_ref 1.086
_refine_ls_hydrogen_treatment mixed
_refine_ls_matrix_type full
_refine_ls_number_parameters 484
_refine_ls_number_reflns 7645
_refine_ls_number_restraints 8
_refine_ls_restrained_S_all 1.086
_refine_ls_R_factor_all 0.0441
_refine_ls_R_factor_gt 0.0413
_refine_ls_shift/su_max 0.001
_refine_ls_shift/su_mean 0.000
_refine_ls_structure_factor_coef Fsqd
_refine_ls_weighting_details 'calc w=1/[\s^2^(Fo^2^)+(0.0505P)^2^+3.9166P] where P=(Fo^2^+2Fc^2^)/3'
_refine_ls_weighting_scheme calc
_refine_ls_wR_factor_gt 0.1031
_refine_ls_wR_factor_ref 0.1052
_reflns_number_gt 7244
_reflns_number_total 7645
_reflns_threshold_expression >2sigma(I)
_cod_data_source_file jo301911w_si_003.cif
_cod_data_source_block m110524a1
_cod_database_code 4027683

loop_
_symmetry_equiv_pos_as_xyz
'x, y, z'
'-x+1/2, -y, z+1/2'
'-x, y+1/2, -z'
'x+1/2, -y+1/2, -z+1/2'
'-x, -y, -z'
'x-1/2, y, -z-1/2'
'x, -y-1/2, z'
'-x-1/2, y-1/2, z-1/2'

loop_
_atom_site_label
_atom_site_type_symbol
_atom_site_fract_x
_atom_site_fract_y
_atom_site_fract_z
_atom_site_U_iso_or_equiv
_atom_site_adp_type
_atom_site_occupancy
_atom_site_symmetry_multiplicity
_atom_site_calc_flag
_atom_site_refinement_flags
S1 S 0.64432(3) 0.347863(11) 0.12332(3) 0.01643(9) Uani 1 1 d .
S2 S 0.21805(3) 0.347153(11) -0.14177(2) 0.01447(9) Uani 1 1 d .
O1 O 0.45922(8) 0.36937(3) 0.19799(7) 0.0177(2) Uani 1 1 d .
O2 O 0.50524(10) 0.41245(3) 0.38122(8) 0.0269(3) Uani 1 1 d .
O3 O 0.62920(8) 0.48886(3) 0.44927(8) 0.0193(2) Uani 1 1 d .
O4 O 0.63874(8) 0.57347(3) 0.37738(7) 0.0180(2) Uani 1 1 d .
O5 O 0.59957(8) 0.62648(3) 0.21307(7) 0.0163(2) Uani 1 1 d .
O6 O 0.61228(8) 0.31378(3) 0.18447(8) 0.0214(2) Uani 1 1 d .
O7 O 0.73363(8) 0.33755(4) 0.07703(8) 0.0236(2) Uani 1 1 d .
O8 O 0.64692(8) 0.38955(4) 0.16808(9) 0.0248(3) Uani 1 1 d .
O9 O 0.25886(8) 0.31652(3) -0.20707(7) 0.0194(2) Uani 1 1 d .
O10 O 0.13173(8) 0.33053(4) -0.09802(8) 0.0206(2) Uani 1 1 d .
O11 O 0.20145(8) 0.38918(3) -0.18227(8) 0.0188(2) Uani 1 1 d .
C1 C 0.45751(10) 0.35800(4) 0.03412(10) 0.0130(3) Uani 1 1 d .
C2 C 0.55940(10) 0.35229(4) 0.02777(10) 0.0142(3) Uani 1 1 d .
C3 C 0.59981(11) 0.34742(4) -0.05942(11) 0.0163(3) Uani 1 1 d .
H3 H 0.6652 0.3401 -0.0634 0.020 Uiso 1 1 calc R
C4 C 0.54826(11) 0.35287(5) -0.14261(10) 0.0162(3) Uani 1 1 d .
H4 H 0.5793 0.3507 -0.2015 0.019 Uiso 1 1 calc R
C5 C 0.45259(11) 0.36133(4) -0.13826(10) 0.0138(3) Uani 1 1 d .
C6 C 0.40192(10) 0.35840(4) -0.05128(10) 0.0128(3) Uani 1 1 d .
C7 C 0.30001(10) 0.35398(4) -0.04570(10) 0.0137(3) Uani 1 1 d .
C8 C 0.25785(11) 0.35185(5) 0.04104(10) 0.0172(3) Uani 1 1 d .
H8 H 0.1916 0.3463 0.0447 0.021 Uiso 1 1 calc R
C9 C 0.30900(11) 0.35758(5) 0.12411(10) 0.0174(3) Uani 1 1 d .
H9 H 0.2766 0.3586 0.1825 0.021 Uiso 1 1 calc R
C10 C 0.40623(11) 0.36179(4) 0.12115(10) 0.0142(3) Uani 1 1 d .
C11 C 0.41418(12) 0.36452(5) 0.28776(10) 0.0187(3) Uani 1 1 d .
H11A H 0.3832 0.3363 0.2919 0.022 Uiso 1 1 calc R
H11B H 0.3649 0.3867 0.2962 0.022 Uiso 1 1 calc R
C12 C 0.48895(12) 0.36866(5) 0.36245(10) 0.0195(3) Uani 1 1 d .
H12C H 0.4676 0.3541 0.4202 0.023 Uiso 1 1 calc R
H12D H 0.5487 0.3550 0.3412 0.023 Uiso 1 1 calc R
C13 C 0.55577(12) 0.42020(5) 0.46672(10) 0.0198(3) Uani 1 1 d .
H13C H 0.5698 0.3926 0.4973 0.024 Uiso 1 1 calc R
H13D H 0.5147 0.4368 0.5095 0.024 Uiso 1 1 calc R
C14 C 0.64768(11) 0.44404(5) 0.45196(11) 0.0202(3) Uani 1 1 d .
H14A H 0.6924 0.4375 0.5036 0.024 Uiso 1 1 calc R
H14B H 0.6773 0.4349 0.3924 0.024 Uiso 1 1 calc R
C15 C 0.71545(11) 0.51243(5) 0.44540(12) 0.0217(3) Uani 1 1 d .
H15C H 0.7478 0.5071 0.3849 0.026 Uiso 1 1 calc R
H15D H 0.7583 0.5031 0.4965 0.026 Uiso 1 1 calc R
C16 C 0.69438(11) 0.55925(5) 0.45534(11) 0.0200(3) Uani 1 1 d .
H16A H 0.6592 0.5644 0.5143 0.024 Uiso 1 1 calc R
H16B H 0.7547 0.5755 0.4580 0.024 Uiso 1 1 calc R
C17 C 0.63302(11) 0.61887(5) 0.37519(10) 0.0176(3) Uani 1 1 d .
H17A H 0.6957 0.6310 0.3580 0.021 Uiso 1 1 calc R
H17B H 0.6156 0.6297 0.4380 0.021 Uiso 1 1 calc R
C18 C 0.55959(11) 0.63244(5) 0.30485(10) 0.0167(3) Uani 1 1 d .
H18A H 0.5013 0.6150 0.3119 0.020 Uiso 1 1 calc R
H18B H 0.5427 0.6627 0.3144 0.020 Uiso 1 1 calc R
N1 N 0.45137(9) 0.50861(4) 0.24000(9) 0.0164(3) Uani 1 1 d .
N2 N 0.92699(13) 0.2500 0.59874(12) 0.0159(3) Uani 1 2 d S
N3 N 0.85742(14) 0.2500 0.11164(13) 0.0188(4) Uani 1 2 d S
C19 C 0.43135(12) 0.51192(5) 0.34154(10) 0.0203(3) Uani 1 1 d .
H19A H 0.3938 0.4873 0.3616 0.030 Uiso 1 1 calc R
H19B H 0.3956 0.5381 0.3539 0.030 Uiso 1 1 calc R
H19C H 0.4914 0.5126 0.3763 0.030 Uiso 1 1 calc R
C20 C 0.49276(12) 0.47307(5) 0.20685(11) 0.0212(3) Uani 1 1 d .
H20 H 0.5087 0.4506 0.2487 0.025 Uiso 1 1 calc R
C21 C 0.51212(12) 0.46893(5) 0.11298(11) 0.0203(3) Uani 1 1 d .
H21 H 0.5407 0.4435 0.0902 0.024 Uiso 1 1 calc R
C22 C 0.49014(10) 0.50180(4) 0.05089(10) 0.0148(3) Uani 1 1 d .
C23 C 0.44922(11) 0.53861(5) 0.08832(10) 0.0169(3) Uani 1 1 d .
H23 H 0.4348 0.5620 0.0485 0.020 Uiso 1 1 calc R
C24 C 0.42966(11) 0.54111(5) 0.18261(11) 0.0176(3) Uani 1 1 d .
H24 H 0.4006 0.5660 0.2073 0.021 Uiso 1 1 calc R
C25 C 0.93902(17) 0.2500 0.70182(15) 0.0198(4) Uani 1 2 d S
H25A H 0.9012 0.2269 0.7291 0.030 Uiso 0.50 1 calc PR
H25B H 0.9175 0.2773 0.7273 0.030 Uiso 0.50 1 calc PR
H25C H 1.0062 0.2457 0.7172 0.030 Uiso 0.50 1 calc PR
C26 C 1.00313(16) 0.2500 0.54190(15) 0.0166(4) Uani 1 2 d S
H26 H 1.0653 0.2500 0.5679 0.020 Uiso 1 2 calc SR
C27 C 0.99141(15) 0.2500 0.44595(15) 0.0165(4) Uani 1 2 d S
H27 H 1.0455 0.2500 0.4062 0.020 Uiso 1 2 calc SR
C28 C 0.89987(16) 0.2500 0.40697(15) 0.0160(4) Uani 1 2 d S
C29 C 0.82303(16) 0.2500 0.46867(15) 0.0180(4) Uani 1 2 d S
H29 H 0.7600 0.2500 0.4448 0.022 Uiso 1 2 calc SR
C30 C 0.83798(16) 0.2500 0.56352(15) 0.0183(4) Uani 1 2 d S
H30 H 0.7851 0.2500 0.6049 0.022 Uiso 1 2 calc SR
C31 C 0.88517(15) 0.2500 0.30390(15) 0.0158(4) Uani 1 2 d S
C32 C 0.79421(16) 0.2500 0.26473(16) 0.0203(4) Uani 1 2 d S
H32 H 0.7401 0.2500 0.3046 0.024 Uiso 1 2 calc SR
C33 C 0.78188(16) 0.2500 0.16938(16) 0.0199(4) Uani 1 2 d S
H33 H 0.7195 0.2500 0.1440 0.024 Uiso 1 2 calc SR
C34 C 0.94701(17) 0.2500 0.14642(16) 0.0249(5) Uani 1 2 d S
H34 H 0.9996 0.2500 0.1047 0.030 Uiso 1 2 calc SR
C35 C 0.96259(17) 0.2500 0.24173(17) 0.0253(5) Uani 1 2 d S
H35 H 1.0257 0.2500 0.2654 0.030 Uiso 1 2 calc SR
C36 C 0.84040(19) 0.2500 0.00925(16) 0.0261(5) Uani 1 2 d S
H36A H 0.9001 0.2440 -0.0236 0.039 Uiso 0.50 1 calc PR
H36B H 0.8164 0.2780 -0.0101 0.039 Uiso 0.50 1 calc PR
H36C H 0.7935 0.2281 -0.0064 0.039 Uiso 0.50 1 calc PR
O12 O 0.68254(10) 0.53672(4) 0.19875(9) 0.0295(3) Uani 1 1 d D
O13 O 0.76441(10) 0.45560(4) 0.22588(12) 0.0373(3) Uani 1 1 d D
O14 O 0.18564(14) 0.2500 0.67746(13) 0.0296(4) Uani 1 2 d SD
O15 O 0.09035(17) 0.2500 0.97711(17) 0.0426(5) Uani 1 2 d SD
H12A H 0.7113(17) 0.5588(6) 0.1763(16) 0.060(8) Uiso 1 1 d D
H12B H 0.6577(18) 0.5424(8) 0.2530(11) 0.066(9) Uiso 1 1 d D
H13A H 0.7300(15) 0.4348(5) 0.2059(17) 0.055(8) Uiso 1 1 d D
H13B H 0.7386(15) 0.4800(4) 0.2158(17) 0.047(7) Uiso 1 1 d D
H14 H 0.2033(17) 0.2710(5) 0.7105(14) 0.046(7) Uiso 1 1 d D
H15A H 0.0619(18) 0.2597(11) 0.9281(14) 0.090(12) Uiso 1 1 d D

loop_
_atom_site_aniso_label
_atom_site_aniso_U_11
_atom_site_aniso_U_22
_atom_site_aniso_U_33
_atom_site_aniso_U_23
_atom_site_aniso_U_13
_atom_site_aniso_U_12
S1 0.01494(19) 0.01537(17) 0.01897(18) -0.00091(13) -0.00509(13) 0.00036(13)
S2 0.01355(18) 0.01532(17) 0.01455(17) -0.00186(12) -0.00233(13) 0.00027(12)
O1 0.0182(5) 0.0246(5) 0.0102(5) -0.0017(4) -0.0018(4) -0.0010(4)
O2 0.0455(8) 0.0157(5) 0.0196(6) 0.0006(4) -0.0164(5) -0.0025(5)
O3 0.0168(5) 0.0171(5) 0.0241(6) 0.0029(4) -0.0005(4) 0.0001(4)
O4 0.0219(6) 0.0160(5) 0.0160(5) 0.0016(4) -0.0031(4) 0.0002(4)
O5 0.0154(5) 0.0223(5) 0.0110(5) 0.0013(4) 0.0008(4) 0.0028(4)
O6 0.0262(6) 0.0190(5) 0.0189(5) 0.0023(4) -0.0047(4) 0.0031(4)
O7 0.0152(5) 0.0302(6) 0.0254(6) -0.0006(5) -0.0039(5) 0.0034(5)
O8 0.0224(6) 0.0190(5) 0.0331(7) -0.0066(5) -0.0077(5) -0.0019(4)
O9 0.0220(6) 0.0185(5) 0.0179(5) -0.0064(4) -0.0021(4) 0.0010(4)
O10 0.0151(5) 0.0254(6) 0.0214(5) 0.0002(4) -0.0022(4) -0.0036(4)
O11 0.0186(5) 0.0179(5) 0.0198(5) -0.0001(4) -0.0039(4) 0.0023(4)
C1 0.0147(7) 0.0100(6) 0.0143(7) -0.0008(5) -0.0008(5) -0.0003(5)
C2 0.0139(7) 0.0109(6) 0.0179(7) 0.0013(5) -0.0030(5) -0.0010(5)
C3 0.0132(7) 0.0145(6) 0.0212(7) 0.0028(5) 0.0001(6) -0.0005(5)
C4 0.0166(7) 0.0161(6) 0.0159(7) 0.0013(5) 0.0028(5) 0.0005(5)
C5 0.0161(7) 0.0116(6) 0.0136(6) 0.0000(5) -0.0011(5) -0.0008(5)
C6 0.0141(7) 0.0102(6) 0.0142(6) -0.0013(5) 0.0002(5) 0.0005(5)
C7 0.0136(7) 0.0137(6) 0.0138(6) -0.0016(5) -0.0015(5) 0.0015(5)
C8 0.0139(7) 0.0206(7) 0.0171(7) -0.0023(5) 0.0005(5) 0.0017(5)
C9 0.0168(7) 0.0208(7) 0.0145(7) -0.0020(5) 0.0012(5) 0.0028(6)
C10 0.0179(7) 0.0119(6) 0.0128(6) -0.0006(5) -0.0022(5) 0.0014(5)
C11 0.0224(8) 0.0217(7) 0.0122(7) -0.0022(5) 0.0019(6) 0.0001(6)
C12 0.0295(9) 0.0157(7) 0.0133(7) -0.0013(5) -0.0034(6) 0.0016(6)
C13 0.0248(8) 0.0219(7) 0.0127(7) 0.0003(5) -0.0040(6) -0.0030(6)
C14 0.0219(8) 0.0182(7) 0.0204(7) 0.0026(6) 0.0004(6) 0.0025(6)
C15 0.0170(8) 0.0217(7) 0.0265(8) 0.0064(6) -0.0017(6) -0.0006(6)
C16 0.0188(8) 0.0214(7) 0.0199(7) 0.0034(6) -0.0048(6) -0.0013(6)
C17 0.0226(8) 0.0160(7) 0.0142(7) 0.0007(5) -0.0004(6) -0.0021(6)
C18 0.0203(8) 0.0175(7) 0.0124(6) 0.0006(5) 0.0027(5) 0.0014(6)
N1 0.0184(6) 0.0166(6) 0.0142(6) 0.0001(5) -0.0014(5) -0.0027(5)
N2 0.0194(9) 0.0130(8) 0.0152(8) 0.000 -0.0014(7) 0.000
N3 0.0232(10) 0.0171(8) 0.0160(9) 0.000 -0.0010(7) 0.000
C19 0.0241(8) 0.0247(7) 0.0121(7) -0.0009(6) -0.0013(6) -0.0009(6)
C20 0.0315(9) 0.0150(7) 0.0173(7) 0.0016(5) -0.0030(6) 0.0012(6)
C21 0.0299(9) 0.0138(6) 0.0173(7) 0.0007(5) -0.0011(6) 0.0032(6)
C22 0.0144(7) 0.0133(6) 0.0168(7) 0.0008(5) -0.0014(5) -0.0016(5)
C23 0.0198(7) 0.0145(6) 0.0166(7) 0.0027(5) -0.0001(6) 0.0019(5)
C24 0.0174(7) 0.0161(6) 0.0194(7) -0.0003(5) -0.0007(6) 0.0012(5)
C25 0.0242(11) 0.0206(10) 0.0145(10) 0.000 -0.0021(8) 0.000
C26 0.0172(10) 0.0120(9) 0.0206(10) 0.000 -0.0014(8) 0.000
C27 0.0168(10) 0.0141(9) 0.0186(10) 0.000 0.0013(8) 0.000
C28 0.0198(11) 0.0110(8) 0.0171(10) 0.000 -0.0010(8) 0.000
C29 0.0168(10) 0.0179(9) 0.0193(10) 0.000 -0.0011(8) 0.000
C30 0.0184(11) 0.0175(9) 0.0192(10) 0.000 0.0023(8) 0.000
C31 0.0176(10) 0.0130(9) 0.0168(10) 0.000 -0.0008(8) 0.000
C32 0.0180(11) 0.0243(10) 0.0185(10) 0.000 0.0014(8) 0.000
C33 0.0165(11) 0.0230(10) 0.0203(11) 0.000 -0.0007(8) 0.000
C34 0.0197(12) 0.0349(13) 0.0200(11) 0.000 0.0030(9) 0.000
C35 0.0188(11) 0.0369(13) 0.0201(11) 0.000 0.0001(9) 0.000
C36 0.0318(13) 0.0319(12) 0.0147(10) 0.000 -0.0010(9) 0.000
O12 0.0371(8) 0.0195(6) 0.0319(7) -0.0041(5) 0.0041(6) -0.0015(5)
O13 0.0265(7) 0.0208(6) 0.0648(10) -0.0038(6) -0.0036(7) -0.0041(5)
O14 0.0419(11) 0.0195(8) 0.0274(9) 0.000 -0.0180(8) 0.000
O15 0.0498(13) 0.0353(11) 0.0427(13) 0.000 0.0201(11) 0.000

loop_
_atom_type_symbol
_atom_type_description
_atom_type_scat_dispersion_real
_atom_type_scat_dispersion_imag
_atom_type_scat_source
C C 0.0033 0.0016 'International Tables Vol C Tables 4.2.6.8 and 6.1.1.4'
H H 0.0000 0.0000 'International Tables Vol C Tables 4.2.6.8 and 6.1.1.4'
N N 0.0061 0.0033 'International Tables Vol C Tables 4.2.6.8 and 6.1.1.4'
O O 0.0106 0.0060 'International Tables Vol C Tables 4.2.6.8 and 6.1.1.4'
S S 0.1246 0.1234 'International Tables Vol C Tables 4.2.6.8 and 6.1.1.4'

loop_
_geom_angle_atom_site_label_1
_geom_angle_atom_site_label_2
_geom_angle_atom_site_label_3
_geom_angle
_geom_angle_site_symmetry_1
_geom_angle_site_symmetry_3
O6 S1 O7 112.15(7) . .
O6 S1 O8 113.92(7) . .
O7 S1 O8 112.16(7) . .
O6 S1 C2 107.66(7) . .
O7 S1 C2 104.08(7) . .
O8 S1 C2 106.08(7) . .
O9 S2 O11 113.95(7) . .
O9 S2 O10 111.42(7) . .
O11 S2 O10 111.04(7) . .
O9 S2 C7 108.24(7) . .
O11 S2 C7 107.22(6) . .
O10 S2 C7 104.38(7) . .
C10 O1 C11 117.60(12) . .
C12 O2 C13 113.92(11) . .
C15 O3 C14 110.95(12) . .
C17 O4 C16 111.02(11) . .
C5 O5 C18 118.11(11) 5_665 .
C10 C1 C2 124.03(13) . .
C10 C1 C6 117.05(13) . .
C2 C1 C6 118.88(13) . .
C3 C2 C1 118.63(13) . .
C3 C2 S1 113.48(11) . .
C1 C2 S1 127.81(11) . .
C2 C3 C4 122.60(14) . .
C2 C3 H3 118.7 . .
C4 C3 H3 118.7 . .
C5 C4 C3 119.48(13) . .
C5 C4 H4 120.3 . .
C3 C4 H4 120.3 . .
O5 C5 C4 123.45(13) 5_665 .
O5 C5 C6 115.64(13) 5_665 .
C4 C5 C6 120.90(13) . .
C5 C6 C7 123.20(13) . .
C5 C6 C1 117.45(13) . .
C7 C6 C1 119.29(13) . .
C8 C7 C6 118.88(13) . .
C8 C7 S2 113.79(11) . .
C6 C7 S2 127.19(11) . .
C7 C8 C9 122.39(14) . .
C7 C8 H8 118.8 . .
C9 C8 H8 118.8 . .
C10 C9 C8 119.87(14) . .
C10 C9 H9 120.1 . .
C8 C9 H9 120.1 . .
O1 C10 C9 122.84(13) . .
O1 C10 C1 116.07(13) . .
C9 C10 C1 121.08(13) . .
O1 C11 C12 108.36(13) . .
O1 C11 H11A 110.0 . .
C12 C11 H11A 110.0 . .
O1 C11 H11B 110.0 . .
C12 C11 H11B 110.0 . .
H11A C11 H11B 108.4 . .
O2 C12 C11 109.31(12) . .
O2 C12 H12C 109.8 . .
C11 C12 H12C 109.8 . .
O2 C12 H12D 109.8 . .
C11 C12 H12D 109.8 . .
H12C C12 H12D 108.3 . .
O2 C13 C14 112.97(13) . .
O2 C13 H13C 109.0 . .
C14 C13 H13C 109.0 . .
O2 C13 H13D 109.0 . .
C14 C13 H13D 109.0 . .
H13C C13 H13D 107.8 . .
O3 C14 C13 109.62(13) . .
O3 C14 H14A 109.7 . .
C13 C14 H14A 109.7 . .
O3 C14 H14B 109.7 . .
C13 C14 H14B 109.7 . .
H14A C14 H14B 108.2 . .
O3 C15 C16 109.65(13) . .
O3 C15 H15C 109.7 . .
C16 C15 H15C 109.7 . .
O3 C15 H15D 109.7 . .
C16 C15 H15D 109.7 . .
H15C C15 H15D 108.2 . .
O4 C16 C15 109.78(13) . .
O4 C16 H16A 109.7 . .
C15 C16 H16A 109.7 . .
O4 C16 H16B 109.7 . .
C15 C16 H16B 109.7 . .
H16A C16 H16B 108.2 . .
O4 C17 C18 109.65(12) . .
O4 C17 H17A 109.7 . .
C18 C17 H17A 109.7 . .
O4 C17 H17B 109.7 . .
C18 C17 H17B 109.7 . .
H17A C17 H17B 108.2 . .
O5 C18 C17 107.66(12) . .
O5 C18 H18A 110.2 . .
C17 C18 H18A 110.2 . .
O5 C18 H18B 110.2 . .
C17 C18 H18B 110.2 . .
H18A C18 H18B 108.5 . .
C24 N1 C20 120.91(13) . .
C24 N1 C19 120.04(13) . .
C20 N1 C19 119.04(13) . .
C26 N2 C30 120.96(19) . .
C26 N2 C25 120.60(18) . .
C30 N2 C25 118.44(18) . .
C33 N3 C34 120.68(19) . .
C33 N3 C36 118.5(2) . .
C34 N3 C36 120.8(2) . .
N1 C19 H19A 109.5 . .
N1 C19 H19B 109.5 . .
H19A C19 H19B 109.5 . .
N1 C19 H19C 109.5 . .
H19A C19 H19C 109.5 . .
H19B C19 H19C 109.5 . .
N1 C20 C21 120.52(14) . .
N1 C20 H20 119.7 . .
C21 C20 H20 119.7 . .
C20 C21 C22 120.40(14) . .
C20 C21 H21 119.8 . .
C22 C21 H21 119.8 . .
C21 C22 C23 117.38(13) . .
C21 C22 C22 121.65(16) . 5_665
C23 C22 C22 120.97(16) . 5_665
C24 C23 C22 120.25(13) . .
C24 C23 H23 119.9 . .
C22 C23 H23 119.9 . .
N1 C24 C23 120.52(13) . .
N1 C24 H24 119.7 . .
C23 C24 H24 119.7 . .
N2 C25 H25A 109.5 . .
N2 C25 H25B 109.5 . .
H25A C25 H25B 109.5 . .
N2 C25 H25C 109.5 . .
H25A C25 H25C 109.5 . .
H25B C25 H25C 109.5 . .
N2 C26 C27 120.3(2) . .
N2 C26 H26 119.9 . .
C27 C26 H26 119.9 . .
C26 C27 C28 120.2(2) . .
C26 C27 H27 119.9 . .
C28 C27 H27 119.9 . .
C29 C28 C27 117.44(19) . .
C29 C28 C31 121.19(19) . .
C27 C28 C31 121.38(19) . .
C30 C29 C28 120.4(2) . .
C30 C29 H29 119.8 . .
C28 C29 H29 119.8 . .
N2 C30 C29 120.7(2) . .
N2 C30 H30 119.6 . .
C29 C30 H30 119.6 . .
C32 C31 C35 117.2(2) . .
C32 C31 C28 121.61(19) . .
C35 C31 C28 121.2(2) . .
C33 C32 C31 120.9(2) . .
C33 C32 H32 119.6 . .
C31 C32 H32 119.6 . .
N3 C33 C32 120.6(2) . .
N3 C33 H33 119.7 . .
C32 C33 H33 119.7 . .
N3 C34 C35 120.7(2) . .
N3 C34 H34 119.7 . .
C35 C34 H34 119.7 . .
C34 C35 C31 120.0(2) . .
C34 C35 H35 120.0 . .
C31 C35 H35 120.0 . .
N3 C36 H36A 109.5 . .
N3 C36 H36B 109.5 . .
H36A C36 H36B 109.5 . .
N3 C36 H36C 109.5 . .
H36A C36 H36C 109.5 . .
H36B C36 H36C 109.5 . .
H12A O12 H12B 110.7(14) . .
H13A O13 H13B 112.6(15) . .

loop_
_geom_bond_atom_site_label_1
_geom_bond_atom_site_label_2
_geom_bond_distance
_geom_bond_site_symmetry_2
S1 O6 1.4527(12) .
S1 O7 1.4559(12) .
S1 O8 1.4568(12) .
S1 C2 1.8187(15) .
S2 O9 1.4573(11) .
S2 O11 1.4593(11) .
S2 O10 1.4618(12) .
S2 C7 1.8047(15) .
O1 C10 1.3476(17) .
O1 C11 1.4379(17) .
O2 C12 1.4191(18) .
O2 C13 1.4336(18) .
O3 C15 1.4222(19) .
O3 C14 1.4312(18) .
O4 C17 1.4279(18) .
O4 C16 1.4320(18) .
O5 C5 1.3512(17) 5_665
O5 C18 1.4382(17) .
C1 C10 1.442(2) .
C1 C2 1.447(2) .
C1 C6 1.4486(19) .
C2 C3 1.377(2) .
C3 C4 1.402(2) .
C3 H3 0.9500 .
C4 C5 1.373(2) .
C4 H4 0.9500 .
C5 O5 1.3513(17) 5_665
C5 C6 1.4349(19) .
C6 C7 1.442(2) .
C7 C8 1.375(2) .
C8 C9 1.399(2) .
C8 H8 0.9500 .
C9 C10 1.375(2) .
C9 H9 0.9500 .
C11 C12 1.503(2) .
C11 H11A 0.9900 .
C11 H11B 0.9900 .
C12 H12C 0.9900 .
C12 H12D 0.9900 .
C13 C14 1.509(2) .
C13 H13C 0.9900 .
C13 H13D 0.9900 .
C14 H14A 0.9900 .
C14 H14B 0.9900 .
C15 C16 1.506(2) .
C15 H15C 0.9900 .
C15 H15D 0.9900 .
C16 H16A 0.9900 .
C16 H16B 0.9900 .
C17 C18 1.502(2) .
C17 H17A 0.9900 .
C17 H17B 0.9900 .
C18 H18A 0.9900 .
C18 H18B 0.9900 .
N1 C24 1.3436(19) .
N1 C20 1.345(2) .
N1 C19 1.4807(19) .
N2 C26 1.344(3) .
N2 C30 1.349(3) .
N2 C25 1.482(3) .
N3 C33 1.345(3) .
N3 C34 1.355(3) .
N3 C36 1.481(3) .
C19 H19A 0.9800 .
C19 H19B 0.9800 .
C19 H19C 0.9800 .
C20 C21 1.374(2) .
C20 H20 0.9500 .
C21 C22 1.395(2) .
C21 H21 0.9500 .
C22 C23 1.397(2) .
C22 C22 1.484(3) 5_665
C23 C24 1.376(2) .
C23 H23 0.9500 .
C24 H24 0.9500 .
C25 H25A 0.9800 .
C25 H25B 0.9800 .
C25 H25C 0.9800 .
C26 C27 1.380(3) .
C26 H26 0.9500 .
C27 C28 1.403(3) .
C27 H27 0.9500 .
C28 C29 1.395(3) .
C28 C31 1.486(3) .
C29 C30 1.370(3) .
C29 H29 0.9500 .
C30 H30 0.9500 .
C31 C32 1.396(3) .
C31 C35 1.405(3) .
C32 C33 1.372(3) .
C32 H32 0.9500 .
C33 H33 0.9500 .
C34 C35 1.378(3) .
C34 H34 0.9500 .
C35 H35 0.9500 .
C36 H36A 0.9800 .
C36 H36B 0.9800 .
C36 H36C 0.9800 .
O12 H12A 0.863(9) .
O12 H12B 0.868(9) .
O13 H13A 0.862(9) .
O13 H13B 0.860(9) .
O14 H14 0.847(9) .
O15 H15A 0.862(10) .

loop_
_geom_hbond_atom_site_label_D
_geom_hbond_atom_site_label_H
_geom_hbond_atom_site_label_A
_geom_hbond_distance_DH
_geom_hbond_distance_HA
_geom_hbond_distance_DA
_geom_hbond_angle_DHA
_geom_hbond_site_symmetry_A
O12 H12A O11 0.863(9) 2.046(15) 2.8512(17) 155(2) 5_665
O12 H12B O4 0.868(9) 2.043(14) 2.8664(17) 158(2) .
O13 H13A O8 0.862(9) 1.917(10) 2.7770(17) 176(3) .
O13 H13B O12 0.860(9) 1.962(9) 2.8215(19) 177(2) .
O14 H14 O9 0.847(9) 2.010(10) 2.8531(16) 173(2) 1_556
O15 H15A O10 0.862(10) 2.46(4) 2.8073(15) 105(3) 1_556

loop_
_geom_torsion_atom_site_label_1
_geom_torsion_atom_site_label_2
_geom_torsion_atom_site_label_3
_geom_torsion_atom_site_label_4
_geom_torsion
_geom_torsion_site_symmetry_1
_geom_torsion_site_symmetry_4
C10 C1 C2 C3 177.52(13) . .
C6 C1 C2 C3 -0.04(19) . .
C10 C1 C2 S1 1.0(2) . .
C6 C1 C2 S1 -176.59(10) . .
O6 S1 C2 C3 -122.44(11) . .
O7 S1 C2 C3 -3.26(12) . .
O8 S1 C2 C3 115.24(11) . .
O6 S1 C2 C1 54.26(14) . .
O7 S1 C2 C1 173.45(12) . .
O8 S1 C2 C1 -68.06(14) . .
C1 C2 C3 C4 7.9(2) . .
S1 C2 C3 C4 -175.06(11) . .
C2 C3 C4 C5 -3.3(2) . .
C3 C4 C5 O5 169.34(13) . 5_665
C3 C4 C5 C6 -9.4(2) . .
O5 C5 C6 C7 20.67(19) 5_665 .
C4 C5 C6 C7 -160.48(14) . .
O5 C5 C6 C1 -162.16(12) 5_665 .
C4 C5 C6 C1 16.69(19) . .
C10 C1 C6 C5 170.53(12) . .
C2 C1 C6 C5 -11.74(18) . .
C10 C1 C6 C7 -12.18(18) . .
C2 C1 C6 C7 165.55(13) . .
C5 C6 C7 C8 -179.36(13) . .
C1 C6 C7 C8 3.5(2) . .
C5 C6 C7 S2 5.2(2) . .
C1 C6 C7 S2 -171.93(10) . .
O9 S2 C7 C8 -132.57(11) . .
O11 S2 C7 C8 104.09(12) . .
O10 S2 C7 C8 -13.79(13) . .
O9 S2 C7 C6 43.07(14) . .
O11 S2 C7 C6 -80.27(13) . .
O10 S2 C7 C6 161.85(12) . .
C6 C7 C8 C9 5.8(2) . .
S2 C7 C8 C9 -178.14(12) . .
C7 C8 C9 C10 -5.9(2) . .
C11 O1 C10 C9 12.4(2) . .
C11 O1 C10 C1 -167.25(12) . .
C8 C9 C10 O1 176.81(13) . .
C8 C9 C10 C1 -3.6(2) . .
C2 C1 C10 O1 14.4(2) . .
C6 C1 C10 O1 -168.00(12) . .
C2 C1 C10 C9 -165.25(14) . .
C6 C1 C10 C9 12.35(19) . .
C10 O1 C11 C12 172.46(12) . .
C13 O2 C12 C11 164.57(13) . .
O1 C11 C12 O2 82.98(15) . .
C12 O2 C13 C14 121.07(15) . .
C15 O3 C14 C13 173.82(12) . .
O2 C13 C14 O3 84.91(16) . .
C14 O3 C15 C16 -172.66(12) . .
C17 O4 C16 C15 -168.83(12) . .
O3 C15 C16 O4 -64.06(16) . .
C16 O4 C17 C18 -169.07(12) . .
C5 O5 C18 C17 -176.80(12) 5_665 .
O4 C17 C18 O5 -74.90(15) . .
C24 N1 C20 C21 -1.2(2) . .
C19 N1 C20 C21 179.86(15) . .
N1 C20 C21 C22 0.8(3) . .
C20 C21 C22 C23 0.7(2) . .
C20 C21 C22 C22 -179.76(18) . 5_665
C21 C22 C23 C24 -1.7(2) . .
C22 C22 C23 C24 178.71(17) 5_665 .
C20 N1 C24 C23 0.2(2) . .
C19 N1 C24 C23 179.06(14) . .
C22 C23 C24 N1 1.4(2) . .
C30 N2 C26 C27 0.0 . .
C25 N2 C26 C27 180.0 . .
N2 C26 C27 C28 0.0 . .
C26 C27 C28 C29 0.0 . .
C26 C27 C28 C31 180.0 . .
C27 C28 C29 C30 0.0 . .
C31 C28 C29 C30 180.0 . .
C26 N2 C30 C29 0.0 . .
C25 N2 C30 C29 180.0 . .
C28 C29 C30 N2 0.0 . .
C29 C28 C31 C32 0.0 . .
C27 C28 C31 C32 180.0 . .
C29 C28 C31 C35 180.0 . .
C27 C28 C31 C35 0.0 . .
C35 C31 C32 C33 0.0 . .
C28 C31 C32 C33 180.0 . .
C34 N3 C33 C32 0.0 . .
C36 N3 C33 C32 180.0 . .
C31 C32 C33 N3 0.0 . .
C33 N3 C34 C35 0.0 . .
C36 N3 C34 C35 180.0 . .
N3 C34 C35 C31 0.0 . .
C32 C31 C35 C34 0.0 . .
C28 C31 C35 C34 180.0 . .
